data_7134570
loop_
_publ_author_name
'Li, Qiqi'
'Zou, Yuhan'
'Mao, Dongao'
'Tian, Hongrui'
'Hang, Xinxin'
'Bi, Yanfeng'

_publ_section_title
;
 Thiacalixarene-supported M20V8 (M = Fe, Co, Ni) square pyramid nanocages
 for visible light photothermal catalysis
;
_journal_issue 51
_journal_name_full 'Chemical Communications'
_journal_page_first 9266
_journal_page_last 9269
_journal_paper_doi 10.1039/D5CC02007G
_journal_volume 61
_journal_year 2025
_chemical_absolute_configuration unk
_chemical_formula_moiety 'C216 H260 Cl5 Co20 O52 S20V8, 12(C3 H7 N O), 4(C2 H6 O)'
_chemical_formula_sum 'C260 H369 Cl5 Co20 N12 O68 S20 V8'
_chemical_formula_weight 7155.22
_space_group_crystal_system tetragonal
_space_group_IT_number 79
_space_group_name_Hall 'I 4'
_space_group_name_H-M_alt 'I 4'
_atom_sites_solution_hydrogens mixed
_audit_creation_method SHELXL-2019/1
_audit_update_record
;
2025-05-08 deposited with the CCDC.	2025-05-20 downloaded from the CCDC.
;
_cell_angle_alpha 90
_cell_angle_beta 90
_cell_angle_gamma 90
_cell_formula_units_Z 2
_cell_length_a 26.857(3)
_cell_length_b 26.857(3)
_cell_length_c 23.006(3)
_cell_measurement_reflns_used 9862
_cell_measurement_temperature 150(2)
_cell_measurement_theta_max 24.9059
_cell_measurement_theta_min 2.3981
_cell_volume 16594(3)
_computing_cell_refinement 'SAINT V8.37A (Bruker AXS Inc., 2015)'
_computing_data_collection 'Bruker Instrument Service vV6.2.3'
_computing_data_reduction 'SAINT V8.37A (Bruker AXS Inc., 2015)'
_computing_molecular_graphics 'Diamond 3.2K'
_computing_publication_material 'Adobe Photoshop CS6 and POV-Ray v3.7'
_computing_structure_refinement 'SHELXL-2019/1 (Sheldrick, 2019)'
_computing_structure_solution 'SHELXT 2014/5 (Sheldrick, 2014)'
_diffrn_ambient_temperature 150(2)
_diffrn_measured_fraction_theta_full 0.996
_diffrn_measured_fraction_theta_max 0.996
_diffrn_measurement_device_type 'Bruker D8 QUEST'
_diffrn_measurement_method '\f & \w scans'
_diffrn_radiation_type MoK\a
_diffrn_radiation_wavelength 0.71073
_diffrn_reflns_av_R_equivalents 0.0588
_diffrn_reflns_av_unetI/netI 0.0498
_diffrn_reflns_Laue_measured_fraction_full 0.996
_diffrn_reflns_Laue_measured_fraction_max 0.996
_diffrn_reflns_limit_h_max 30
_diffrn_reflns_limit_h_min -31
_diffrn_reflns_limit_k_max 31
_diffrn_reflns_limit_k_min -31
_diffrn_reflns_limit_l_max 21
_diffrn_reflns_limit_l_min -27
_diffrn_reflns_number 77285
_diffrn_reflns_point_group_measured_fraction_full 0.950
_diffrn_reflns_point_group_measured_fraction_max 0.950
_diffrn_reflns_theta_full 25.029
_diffrn_reflns_theta_max 25.029
_diffrn_reflns_theta_min 2.331
_exptl_absorpt_coefficient_mu 1.416
_exptl_absorpt_correction_T_max 0.7452
_exptl_absorpt_correction_T_min 0.6612
_exptl_absorpt_correction_type multi-scan
_exptl_absorpt_process_details
;
 SADABS 2016/2: Krause, L., Herbst-Irmer, R., Sheldrick G.M. & Stalke D.,
 J. Appl. Cryst. 48 (2015) 3-10
;
_exptl_crystal_colour green
_exptl_crystal_density_diffrn 1.432
_exptl_crystal_description block
_exptl_crystal_F_000 7372
_exptl_crystal_size_max 0.150
_exptl_crystal_size_mid 0.150
_exptl_crystal_size_min 0.140
_refine_diff_density_max 0.844
_refine_diff_density_min -0.538
_refine_diff_density_rms 0.097
_refine_ls_abs_structure_details
;
 Refined as an inversion twin.
;
_refine_ls_abs_structure_Flack 0.44(2)
_refine_ls_extinction_method none
_refine_ls_goodness_of_fit_ref 1.027
_refine_ls_hydrogen_treatment constr
_refine_ls_matrix_type full
_refine_ls_number_parameters 879
_refine_ls_number_reflns 13959
_refine_ls_number_restraints 151
_refine_ls_restrained_S_all 1.048
_refine_ls_R_factor_all 0.0578
_refine_ls_R_factor_gt 0.0450
_refine_ls_shift/su_max 0.003
_refine_ls_shift/su_mean 0.000
_refine_ls_structure_factor_coef Fsqd
_refine_ls_weighting_details 'w=1/[\s^2^(Fo^2^)+(0.0728P)^2^+25.1469P] where P=(Fo^2^+2Fc^2^)/3'
_refine_ls_weighting_scheme calc
_refine_ls_wR_factor_gt 0.1132
_refine_ls_wR_factor_ref 0.1205
_reflns_Friedel_coverage 0.856
_reflns_Friedel_fraction_full 0.901
_reflns_Friedel_fraction_max 0.901
_reflns_number_gt 11947
_reflns_number_total 13959
_reflns_threshold_expression 'I > 2\s(I)'
_cod_data_source_file d5cc02007g2.cif
_cod_data_source_block Co20V8
_cod_depositor_comments 'Adding full bibliography for 7134568--7134570.cif.'
_cod_original_cell_volume 16594(5)
_cod_database_code 7134570
_shelx_shelxl_version_number 2019/1
_shelx_space_group_comment
;
The symmetry employed for this shelxl refinement is uniquely defined
by the following loop, which should always be used as a source of
symmetry information in preference to the above space-group names.
They are only intended as comments.
;
_shelx_estimated_absorpt_t_min 0.816
_shelx_estimated_absorpt_t_max 0.826

loop_
_space_group_symop_operation_xyz
'x, y, z'
'-x, -y, z'
'-y, x, z'
'y, -x, z'
'x+1/2, y+1/2, z+1/2'
'-x+1/2, -y+1/2, z+1/2'
'-y+1/2, x+1/2, z+1/2'
'y+1/2, -x+1/2, z+1/2'

loop_
_atom_site_label
_atom_site_type_symbol
_atom_site_fract_x
_atom_site_fract_y
_atom_site_fract_z
_atom_site_U_iso_or_equiv
_atom_site_adp_type
_atom_site_occupancy
_atom_site_site_symmetry_order
_atom_site_calc_flag
_atom_site_refinement_flags_posn
_atom_site_refinement_flags_adp
_atom_site_refinement_flags_occupancy
_atom_site_disorder_assembly
_atom_site_disorder_group
Co1 Co 0.64568(4) 0.41478(4) 0.52320(5) 0.0170(3) Uani 1 1 d . . . . .
Co2 Co 0.68848(3) 0.48842(3) 0.62679(6) 0.0186(2) Uani 1 1 d . . . . .
Co3 Co 0.64346(4) 0.41579(4) 0.73259(5) 0.0233(3) Uani 1 1 d . . . . .
Co4 Co 0.60130(3) 0.34103(3) 0.62577(6) 0.0189(2) Uani 1 1 d . . . . .
Co01 Co 0.54618(3) 0.57372(3) 0.42552(5) 0.0167(2) Uani 1 1 d . . . . .
V1 V 0.65042(5) 0.53826(5) 0.49567(6) 0.0163(3) Uani 1 1 d . . . . .
V2 V 0.65033(6) 0.53938(5) 0.75318(6) 0.0262(4) Uani 1 1 d . . . . .
S1 S 0.71089(8) 0.37778(8) 0.45753(9) 0.0215(5) Uani 1 1 d . . . . .
S2 S 0.78074(6) 0.50293(6) 0.62803(11) 0.0225(3) Uani 1 1 d . . . . .
S3 S 0.70743(9) 0.37808(8) 0.79722(10) 0.0260(5) Uani 1 1 d . . . . .
S4 S 0.63563(6) 0.25458(5) 0.62595(11) 0.0228(3) Uani 1 1 d . . . . .
S5 S 0.57861(7) 0.62083(7) 0.33921(9) 0.0231(4) Uani 1 1 d . . . . .
Cl1 Cl 0.60370(5) 0.43899(5) 0.62163(10) 0.0204(3) Uani 1 1 d . . . . .
Cl2 Cl 0.500000 0.500000 0.48107(15) 0.0192(7) Uani 1 4 d S T P . .
O1 O 0.70607(19) 0.4426(2) 0.5626(2) 0.0197(13) Uani 1 1 d . . . . .
O2 O 0.7043(2) 0.4414(2) 0.6914(3) 0.0233(13) Uani 1 1 d . . . . .
O3 O 0.6495(2) 0.3500(2) 0.6912(2) 0.0227(13) Uani 1 1 d . . . . .
O4 O 0.6478(2) 0.34775(19) 0.5590(2) 0.0204(13) Uani 1 1 d . . . . .
O5 O 0.48280(16) 0.57689(18) 0.3824(2) 0.0201(11) Uani 1 1 d . . . . .
O6 O 0.6309(2) 0.47933(19) 0.4794(2) 0.0195(12) Uani 1 1 d . . . . .
O7 O 0.6676(2) 0.5426(2) 0.5661(3) 0.0226(13) Uani 1 1 d . . . . .
O8 O 0.60482(19) 0.58049(19) 0.4804(2) 0.0192(12) Uani 1 1 d . . . . .
O9 O 0.7027(2) 0.5518(2) 0.4524(3) 0.0331(15) Uani 1 1 d D U . . .
O10 O 0.6675(2) 0.5432(2) 0.6815(2) 0.0231(13) Uani 1 1 d . . . . .
O11 O 0.6316(3) 0.4831(3) 0.7677(3) 0.0468(19) Uani 1 1 d . . . . .
O12 O 0.6055(3) 0.5784(3) 0.7666(3) 0.050(2) Uani 1 1 d . . . . .
O13 O 0.7050(6) 0.5392(7) 0.7972(7) 0.048(4) Uani 0.55(2) 1 d . U P A 1
C54 C 0.7316(14) 0.5839(14) 0.8133(17) 0.114(9) Uiso 0.55(2) 1 d . U P A 1
H54A H 0.719721 0.607791 0.783638 0.137 Uiso 0.55(2) 1 calc R U P A 1
H54B H 0.714042 0.593700 0.849407 0.137 Uiso 0.55(2) 1 calc R U P A 1
C55 C 0.7774(14) 0.6006(16) 0.8236(18) 0.123(9) Uiso 0.55(2) 1 d . U P A 1
H55A H 0.775965 0.635977 0.833762 0.185 Uiso 0.55(2) 1 calc R U P A 1
H55B H 0.792053 0.581817 0.855865 0.185 Uiso 0.55(2) 1 calc R U P A 1
H55C H 0.797853 0.596207 0.788702 0.185 Uiso 0.55(2) 1 calc R U P A 1
O13' O 0.6965(7) 0.5672(8) 0.7954(8) 0.038(4) Uani 0.45(2) 1 d . U P A 2
C54' C 0.7510(11) 0.5619(12) 0.7913(13) 0.061(8) Uiso 0.45(2) 1 d . . P A 2
H54C H 0.755981 0.527332 0.777340 0.074 Uiso 0.45(2) 1 calc R U P A 2
H54D H 0.760469 0.583535 0.758256 0.074 Uiso 0.45(2) 1 calc R U P A 2
C55' C 0.7861(18) 0.568(2) 0.829(2) 0.128(10) Uiso 0.45(2) 1 d . U P A 2
H55D H 0.818338 0.561299 0.810603 0.192 Uiso 0.45(2) 1 calc R U P A 2
H55E H 0.785598 0.602961 0.842425 0.192 Uiso 0.45(2) 1 calc R U P A 2
H55F H 0.781043 0.545912 0.861796 0.192 Uiso 0.45(2) 1 calc R U P A 2
C1 C 0.7521(3) 0.4386(3) 0.5406(4) 0.0208(18) Uani 1 1 d . . . . .
C2 C 0.7616(3) 0.4097(3) 0.4906(4) 0.0239(19) Uani 1 1 d . . . . .
C3 C 0.8087(4) 0.4088(3) 0.4667(4) 0.031(2) Uani 1 1 d . . . . .
H3 H 0.814183 0.389408 0.432745 0.037 Uiso 1 1 calc R U . . .
C4 C 0.8486(3) 0.4353(4) 0.4903(5) 0.036(2) Uani 1 1 d . . . . .
C5 C 0.8394(3) 0.4614(3) 0.5422(4) 0.026(2) Uani 1 1 d . . . . .
H5 H 0.866294 0.477969 0.560752 0.031 Uiso 1 1 calc R U . . .
C6 C 0.7927(3) 0.4639(3) 0.5671(4) 0.0222(19) Uani 1 1 d . . . . .
C7 C 0.7499(3) 0.4392(3) 0.7140(4) 0.0231(19) Uani 1 1 d . . . . .
C8 C 0.7902(3) 0.4637(3) 0.6905(4) 0.025(2) Uani 1 1 d . . . . .
C9 C 0.8379(3) 0.4608(3) 0.7159(4) 0.030(2) Uani 1 1 d . . . . .
H9 H 0.864733 0.478622 0.698850 0.037 Uiso 1 1 calc R U . . .
C10 C 0.8464(4) 0.4330(3) 0.7645(4) 0.032(2) Uani 1 1 d . . . . .
C11 C 0.8060(3) 0.4088(3) 0.7892(4) 0.033(2) Uani 1 1 d . . . . .
H11 H 0.810678 0.390418 0.824016 0.039 Uiso 1 1 calc R U . . .
C12 C 0.7585(3) 0.4109(3) 0.7641(4) 0.027(2) Uani 1 1 d . . . . .
C13 C 0.6755(3) 0.3131(3) 0.7123(4) 0.0222(19) Uani 1 1 d . . . . .
C14 C 0.7073(3) 0.3194(3) 0.7603(4) 0.0217(19) Uani 1 1 d . . . . .
C15 C 0.7369(3) 0.2805(3) 0.7811(4) 0.026(2) Uani 1 1 d . . . . .
H15 H 0.757533 0.285927 0.814009 0.032 Uiso 1 1 calc R U . . .
C16 C 0.7366(3) 0.2339(3) 0.7547(4) 0.027(2) Uani 1 1 d . . . . .
C17 C 0.7043(3) 0.2265(3) 0.7080(4) 0.028(2) Uani 1 1 d . . . . .
H17 H 0.702060 0.194451 0.690582 0.034 Uiso 1 1 calc R U . . .
C18 C 0.6751(3) 0.2654(3) 0.6865(4) 0.0225(19) Uani 1 1 d . . . . .
C19 C 0.6787(3) 0.3119(3) 0.5408(4) 0.0167(17) Uani 1 1 d . . . . .
C20 C 0.6784(3) 0.2647(3) 0.5667(4) 0.0223(19) Uani 1 1 d . . . . .
C21 C 0.7097(3) 0.2275(3) 0.5488(4) 0.031(2) Uani 1 1 d . . . . .
H21 H 0.708795 0.196206 0.567986 0.037 Uiso 1 1 calc R U . . .
C22 C 0.7432(4) 0.2346(4) 0.5026(4) 0.036(2) Uani 1 1 d . . . . .
C23 C 0.7430(3) 0.2806(3) 0.4772(4) 0.028(2) Uani 1 1 d . . . . .
H23 H 0.765396 0.286682 0.446095 0.033 Uiso 1 1 calc R U . . .
C24 C 0.7116(3) 0.3190(3) 0.4947(4) 0.0226(19) Uani 1 1 d . . . . .
C25 C 0.8993(4) 0.4342(4) 0.4612(5) 0.045(3) Uani 1 1 d . . . . .
C26 C 0.8967(4) 0.4302(4) 0.7965(5) 0.046(3) Uani 1 1 d . . . . .
C27 C 0.7661(4) 0.1887(4) 0.7768(5) 0.041(3) Uani 1 1 d . . . . .
C28 C 0.7734(5) 0.1902(4) 0.4793(5) 0.052(3) Uani 1 1 d . . . . .
C29 C 0.8932(6) 0.4596(7) 0.4007(8) 0.107(6) Uani 1 1 d . U . . .
H29A H 0.924821 0.457883 0.379529 0.161 Uiso 1 1 calc R U . . .
H29B H 0.883733 0.494537 0.406120 0.161 Uiso 1 1 calc R U . . .
H29C H 0.867293 0.442379 0.378497 0.161 Uiso 1 1 calc R U . . .
C30 C 0.9390(5) 0.4602(7) 0.4993(8) 0.110(6) Uani 1 1 d . U . . .
H30A H 0.971453 0.458548 0.479811 0.165 Uiso 1 1 calc R U . . .
H30B H 0.941130 0.443385 0.537016 0.165 Uiso 1 1 calc R U . . .
H30C H 0.929725 0.495119 0.505171 0.165 Uiso 1 1 calc R U . . .
C31 C 0.9163(5) 0.3798(5) 0.4539(7) 0.078(4) Uani 1 1 d . U . . .
H31A H 0.889472 0.360326 0.435976 0.117 Uiso 1 1 calc R U . . .
H31B H 0.924343 0.365708 0.492031 0.117 Uiso 1 1 calc R U . . .
H31C H 0.945854 0.378639 0.428941 0.117 Uiso 1 1 calc R U . . .
C32 C 0.9366(5) 0.4574(7) 0.7622(8) 0.102(6) Uani 1 1 d . U . . .
H32A H 0.935622 0.446551 0.721583 0.152 Uiso 1 1 calc R U . . .
H32B H 0.969376 0.449873 0.778777 0.152 Uiso 1 1 calc R U . . .
H32C H 0.930605 0.493368 0.764214 0.152 Uiso 1 1 calc R U . . .
C33 C 0.8915(6) 0.4513(8) 0.8557(8) 0.114(6) Uani 1 1 d . U . . .
H33A H 0.922737 0.446751 0.877103 0.171 Uiso 1 1 calc R U . . .
H33B H 0.864499 0.434164 0.876283 0.171 Uiso 1 1 calc R U . . .
H33C H 0.883828 0.486891 0.853025 0.171 Uiso 1 1 calc R U . . .
C35 C 0.8070(4) 0.2054(4) 0.8213(5) 0.049(3) Uani 1 1 d . . . . .
H35A H 0.826790 0.176482 0.833084 0.074 Uiso 1 1 calc R U . . .
H35B H 0.791052 0.220114 0.855529 0.074 Uiso 1 1 calc R U . . .
H35C H 0.828817 0.230178 0.803020 0.074 Uiso 1 1 calc R U . . .
C34 C 0.9137(5) 0.3784(5) 0.8035(7) 0.083(5) Uani 1 1 d . . . . .
H34A H 0.911658 0.361130 0.766072 0.125 Uiso 1 1 calc R U . . .
H34B H 0.892537 0.361371 0.831954 0.125 Uiso 1 1 calc R U . . .
H34C H 0.948269 0.378244 0.817190 0.125 Uiso 1 1 calc R U . . .
C36 C 0.7292(4) 0.1538(4) 0.8107(5) 0.054(3) Uani 1 1 d . . . . .
H36A H 0.703139 0.142075 0.784197 0.081 Uiso 1 1 calc R U . . .
H36B H 0.714031 0.172273 0.842800 0.081 Uiso 1 1 calc R U . . .
H36C H 0.747532 0.125103 0.826155 0.081 Uiso 1 1 calc R U . . .
C37 C 0.7897(4) 0.1612(4) 0.7263(5) 0.059(3) Uani 1 1 d . . . . .
H37A H 0.763770 0.143933 0.704109 0.088 Uiso 1 1 calc R U . . .
H37B H 0.813651 0.136776 0.741232 0.088 Uiso 1 1 calc R U . . .
H37C H 0.806905 0.184960 0.701073 0.088 Uiso 1 1 calc R U . . .
C38 C 0.7980(5) 0.1624(5) 0.5297(5) 0.065(4) Uani 1 1 d . . . . .
H38A H 0.812676 0.131350 0.515318 0.098 Uiso 1 1 calc R U . . .
H38B H 0.772914 0.154754 0.559337 0.098 Uiso 1 1 calc R U . . .
H38C H 0.824113 0.183266 0.546743 0.098 Uiso 1 1 calc R U . . .
C39 C 0.7389(5) 0.1537(4) 0.4501(6) 0.069(4) Uani 1 1 d . . . . .
H39A H 0.719149 0.171086 0.420598 0.103 Uiso 1 1 calc R U . . .
H39B H 0.716621 0.139064 0.479187 0.103 Uiso 1 1 calc R U . . .
H39C H 0.758502 0.127352 0.431632 0.103 Uiso 1 1 calc R U . . .
C40 C 0.8116(4) 0.2051(4) 0.4377(5) 0.049(3) Uani 1 1 d . . . . .
H40A H 0.795737 0.220445 0.403747 0.074 Uiso 1 1 calc R U . . .
H40B H 0.830466 0.175693 0.425329 0.074 Uiso 1 1 calc R U . . .
H40C H 0.834167 0.229070 0.455946 0.074 Uiso 1 1 calc R U . . .
C41 C 0.4781(3) 0.6023(3) 0.3325(3) 0.0201(16) Uani 1 1 d . . . . .
C42 C 0.5192(3) 0.6249(3) 0.3056(3) 0.0272(18) Uani 1 1 d . . . . .
C43 C 0.5137(4) 0.6495(5) 0.2541(5) 0.066(4) Uani 1 1 d . . . . .
H43 H 0.542248 0.664452 0.237128 0.079 Uiso 1 1 calc R U . . .
C44 C 0.4693(4) 0.6537(6) 0.2255(6) 0.088(5) Uani 1 1 d . . . . .
C45 C 0.4286(4) 0.6321(5) 0.2536(5) 0.065(3) Uani 1 1 d . . . . .
H45 H 0.396647 0.635259 0.236250 0.078 Uiso 1 1 calc R U . . .
C46 C 0.4322(3) 0.6065(3) 0.3051(3) 0.0293(18) Uani 1 1 d . . . . .
C47 C 0.4613(6) 0.6901(8) 0.1736(8) 0.142(5) Uani 1 1 d D U . . .
C48 C 0.5100(7) 0.6913(8) 0.1397(8) 0.159(6) Uani 1 1 d D U . . .
H48A H 0.536271 0.705576 0.164061 0.238 Uiso 1 1 calc R U . . .
H48B H 0.519177 0.657385 0.128346 0.238 Uiso 1 1 calc R U . . .
H48C H 0.505743 0.711811 0.104768 0.238 Uiso 1 1 calc R U . . .
C49 C 0.4234(6) 0.6672(6) 0.1311(8) 0.120(5) Uani 1 1 d D U . . .
H49A H 0.427220 0.682659 0.092774 0.180 Uiso 1 1 calc R U . . .
H49B H 0.389565 0.673191 0.145541 0.180 Uiso 1 1 calc R U . . .
H49C H 0.429213 0.631320 0.128009 0.180 Uiso 1 1 calc R U . . .
C50 C 0.4430(9) 0.7409(8) 0.1971(9) 0.171(7) Uani 1 1 d D U . . .
H50A H 0.470073 0.765320 0.194663 0.256 Uiso 1 1 calc R U . . .
H50B H 0.432630 0.737228 0.237706 0.256 Uiso 1 1 calc R U . . .
H50C H 0.414715 0.752433 0.173782 0.256 Uiso 1 1 calc R U . . .
N1 N 0.8481(3) 0.3272(3) 0.6157(5) 0.076(3) Uani 1 1 d . U . . .
O14 O 0.9270(4) 0.3588(4) 0.6179(7) 0.123(4) Uani 1 1 d . U . . .
C51 C 0.7976(4) 0.3287(4) 0.6280(8) 0.083(3) Uani 1 1 d . U . . .
H51A H 0.792728 0.333871 0.669765 0.125 Uiso 1 1 calc R U . . .
H51B H 0.782145 0.297124 0.616417 0.125 Uiso 1 1 calc R U . . .
H51C H 0.782086 0.356093 0.606429 0.125 Uiso 1 1 calc R U . . .
C52 C 0.8587(6) 0.2948(5) 0.5636(6) 0.090(4) Uani 1 1 d . U . . .
H52A H 0.893908 0.297760 0.553033 0.134 Uiso 1 1 calc R U . . .
H52B H 0.837970 0.305622 0.530890 0.134 Uiso 1 1 calc R U . . .
H52C H 0.851052 0.260088 0.573080 0.134 Uiso 1 1 calc R U . . .
C53 C 0.8833(5) 0.3568(4) 0.6312(9) 0.088(3) Uani 1 1 d . U . . .
H53 H 0.873300 0.381788 0.658035 0.106 Uiso 1 1 calc R U . . .
C56 C 0.7517(6) 0.5610(11) 0.4625(14) 0.124(8) Uiso 0.68(2) 1 d D U P B 1
H56A H 0.770610 0.529437 0.461399 0.149 Uiso 0.68(2) 1 calc R U P B 1
H56B H 0.755750 0.575880 0.501634 0.149 Uiso 0.68(2) 1 calc R U P B 1
C57 C 0.7718(13) 0.5966(13) 0.4167(15) 0.142(9) Uiso 0.68(2) 1 d . U P B 1
H57A H 0.807146 0.603138 0.424236 0.213 Uiso 0.68(2) 1 calc R U P B 1
H57B H 0.768072 0.581666 0.378087 0.213 Uiso 0.68(2) 1 calc R U P B 1
H57C H 0.753243 0.628012 0.418236 0.213 Uiso 0.68(2) 1 calc R U P B 1
C56' C 0.7239(18) 0.555(3) 0.3973(12) 0.144(10) Uiso 0.32(2) 1 d D U P B 2
H56C H 0.712218 0.586177 0.378533 0.173 Uiso 0.32(2) 1 calc R U P B 2
H56D H 0.711936 0.526840 0.373511 0.173 Uiso 0.32(2) 1 calc R U P B 2
C57' C 0.7798(18) 0.555(3) 0.397(3) 0.138(10) Uiso 0.32(2) 1 d D U P B 2
H57D H 0.791823 0.557312 0.356959 0.206 Uiso 0.32(2) 1 calc R U P B 2
H57E H 0.792117 0.583296 0.419558 0.206 Uiso 0.32(2) 1 calc R U P B 2
H57F H 0.791835 0.523866 0.414529 0.206 Uiso 0.32(2) 1 calc R U P B 2
N2 N 0.6478(5) 0.0824(5) 0.5533(6) 0.0957(19) Uiso 1 1 d D U . . .
O15 O 0.6957(3) 0.1176(3) 0.6253(6) 0.0915(18) Uiso 1 1 d . U . . .
C58 C 0.6849(10) 0.0854(11) 0.5939(12) 0.0942(19) Uiso 0.585(11) 1 d . U P C 1
H58A H 0.705124 0.056454 0.597045 0.113 Uiso 0.585(11) 1 calc R U P C 1
C59 C 0.6337(11) 0.0372(11) 0.5254(12) 0.096(2) Uiso 0.585(11) 1 d . U P C 1
H59A H 0.606468 0.043798 0.498124 0.144 Uiso 0.585(11) 1 calc R U P C 1
H59B H 0.662251 0.023524 0.504277 0.144 Uiso 0.585(11) 1 calc R U P C 1
H59C H 0.622562 0.013118 0.554719 0.144 Uiso 0.585(11) 1 calc R U P C 1
C60 C 0.6121(10) 0.1250(10) 0.5501(13) 0.096(2) Uiso 0.585(11) 1 d . U P C 1
H60A H 0.587463 0.118519 0.519640 0.143 Uiso 0.585(11) 1 calc R U P C 1
H60B H 0.595127 0.128677 0.587597 0.143 Uiso 0.585(11) 1 calc R U P C 1
H60C H 0.630306 0.155630 0.541098 0.143 Uiso 0.585(11) 1 calc R U P C 1
C58' C 0.6529(15) 0.1155(14) 0.5991(16) 0.0946(19) Uiso 0.415(11) 1 d . U P C 2
H58B H 0.625910 0.136037 0.611027 0.114 Uiso 0.415(11) 1 calc R U P C 2
C59' C 0.6875(11) 0.0485(12) 0.5357(16) 0.096(2) Uiso 0.415(11) 1 d D U P C 2
H59D H 0.676168 0.028479 0.502599 0.143 Uiso 0.415(11) 1 calc R U P C 2
H59E H 0.716869 0.067822 0.524318 0.143 Uiso 0.415(11) 1 calc R U P C 2
H59F H 0.695979 0.026548 0.568164 0.143 Uiso 0.415(11) 1 calc R U P C 2
C60' C 0.6019(10) 0.0681(14) 0.5825(16) 0.096(2) Uiso 0.415(11) 1 d D U P C 2
H60D H 0.585286 0.041850 0.560178 0.144 Uiso 0.415(11) 1 calc R U P C 2
H60E H 0.609523 0.055867 0.621582 0.144 Uiso 0.415(11) 1 calc R U P C 2
H60F H 0.579869 0.097155 0.585287 0.144 Uiso 0.415(11) 1 calc R U P C 2
N3 N 0.9361(5) 0.5965(6) 0.6961(8) 0.120(4) Uani 1 1 d . U . . .
O16 O 0.9284(4) 0.5266(4) 0.6316(8) 0.124(3) Uani 1 1 d . U . . .
C61 C 0.9524(7) 0.5599(7) 0.6520(9) 0.119(4) Uani 1 1 d . U . . .
H61A H 0.985666 0.563147 0.638349 0.143 Uiso 1 1 calc R U . . .
C62 C 0.8842(6) 0.5945(6) 0.7137(9) 0.117(5) Uani 1 1 d . U . . .
H62A H 0.868948 0.564025 0.698499 0.176 Uiso 1 1 calc R U . . .
H62B H 0.882120 0.594575 0.756209 0.176 Uiso 1 1 calc R U . . .
H62C H 0.866610 0.623565 0.698195 0.176 Uiso 1 1 calc R U . . .
C63 C 0.9673(6) 0.6387(8) 0.7135(10) 0.129(5) Uani 1 1 d . U . . .
H63A H 1.001010 0.634079 0.698091 0.193 Uiso 1 1 calc R U . . .
H63B H 0.953128 0.669546 0.697987 0.193 Uiso 1 1 calc R U . . .
H63C H 0.968638 0.640556 0.756000 0.193 Uiso 1 1 calc R U . . .
O17 O 0.500000 0.500000 0.7014(9) 0.091(5) Uiso 1 4 d DS U P . .
H17A H 0.508754 0.520206 0.675432 0.136 Uiso 0.25 1 calc R U P . .
C64 C 0.5252(14) 0.511(3) 0.7510(9) 0.067(9) Uiso 0.25 1 d D U P . .
H64A H 0.533153 0.545393 0.750311 0.080 Uiso 0.25 1 d R U P . .
H64B H 0.556132 0.492554 0.750311 0.080 Uiso 0.25 1 d R U P . .
C65 C 0.500000 0.500000 0.8075(10) 0.071(6) Uiso 1 4 d DS U P . .
H65A H 0.520590 0.508800 0.839989 0.106 Uiso 0.25 1 d R U P . .
H65B H 0.469590 0.518740 0.808939 0.106 Uiso 0.25 1 d R U P . .
H65C H 0.492530 0.465070 0.808939 0.106 Uiso 0.25 1 d R U P . .

loop_
_atom_site_aniso_label
_atom_site_aniso_U_11
_atom_site_aniso_U_22
_atom_site_aniso_U_33
_atom_site_aniso_U_23
_atom_site_aniso_U_13
_atom_site_aniso_U_12
Co1 0.0142(6) 0.0153(6) 0.0216(6) 0.0017(4) -0.0016(4) -0.0005(5)
Co2 0.0173(4) 0.0190(4) 0.0195(4) 0.0000(5) -0.0022(6) 0.0023(3)
Co3 0.0225(6) 0.0197(6) 0.0277(7) 0.0007(5) -0.0003(5) -0.0001(5)
Co4 0.0173(4) 0.0199(4) 0.0196(4) 0.0034(6) -0.0018(5) 0.0010(3)
Co01 0.0146(5) 0.0165(5) 0.0190(5) -0.0009(4) -0.0007(4) 0.0012(4)
V1 0.0142(7) 0.0152(7) 0.0194(8) 0.0003(6) -0.0002(5) 0.0001(5)
V2 0.0332(9) 0.0239(8) 0.0215(8) 0.0002(6) -0.0019(6) 0.0019(7)
S1 0.0207(11) 0.0233(11) 0.0205(11) -0.0014(8) 0.0008(9) 0.0009(9)
S2 0.0194(8) 0.0211(8) 0.0271(9) -0.0002(11) -0.0042(11) -0.0020(6)
S3 0.0317(12) 0.0221(11) 0.0241(12) 0.0018(9) -0.0067(9) -0.0020(10)
S4 0.0263(8) 0.0175(8) 0.0247(9) 0.0032(10) -0.0051(11) -0.0008(6)
S5 0.0208(9) 0.0195(9) 0.0290(11) 0.0052(8) 0.0020(8) -0.0016(7)
Cl1 0.0181(7) 0.0207(7) 0.0224(9) 0.0006(9) 0.0002(9) 0.0025(6)
Cl2 0.0211(11) 0.0211(11) 0.0154(18) 0.000 0.000 0.000
O1 0.013(3) 0.025(3) 0.021(3) -0.005(2) -0.003(2) 0.003(2)
O2 0.015(3) 0.026(3) 0.029(3) 0.004(3) -0.007(2) -0.003(2)
O3 0.026(3) 0.017(3) 0.025(3) 0.004(2) -0.010(3) 0.003(3)
O4 0.018(3) 0.016(3) 0.028(3) 0.005(2) 0.005(2) 0.003(2)
O5 0.013(2) 0.025(3) 0.022(3) 0.004(2) -0.003(2) 0.001(2)
O6 0.021(3) 0.014(3) 0.023(3) -0.002(2) -0.008(2) 0.002(2)
O7 0.017(3) 0.019(3) 0.031(4) -0.001(2) -0.003(2) -0.002(2)
O8 0.017(3) 0.018(3) 0.023(3) -0.001(2) -0.004(2) 0.000(2)
O9 0.0312(18) 0.0341(18) 0.0340(18) 0.0006(13) 0.0037(13) -0.0014(13)
O10 0.035(3) 0.020(3) 0.015(3) -0.004(2) -0.004(2) 0.006(3)
O11 0.079(5) 0.032(4) 0.029(4) -0.002(3) 0.014(3) 0.006(4)
O12 0.079(5) 0.038(4) 0.032(4) 0.012(3) 0.018(4) 0.025(4)
O13 0.055(8) 0.047(10) 0.041(7) 0.000(8) -0.004(6) -0.008(8)
O13' 0.038(8) 0.035(10) 0.041(7) -0.006(9) -0.009(6) -0.012(8)
C1 0.021(5) 0.014(4) 0.028(5) 0.007(4) 0.000(4) 0.008(4)
C2 0.020(4) 0.024(5) 0.028(5) -0.002(4) 0.002(4) 0.000(4)
C3 0.037(6) 0.025(5) 0.031(6) -0.004(4) 0.011(4) -0.005(4)
C4 0.013(4) 0.042(6) 0.052(7) 0.000(5) 0.004(4) 0.000(4)
C5 0.019(5) 0.027(5) 0.033(5) 0.000(4) -0.004(4) 0.001(4)
C6 0.022(5) 0.023(5) 0.022(5) 0.006(4) -0.008(4) -0.003(4)
C7 0.017(4) 0.025(5) 0.027(5) 0.003(4) -0.006(4) -0.001(4)
C8 0.020(5) 0.024(5) 0.031(5) 0.001(4) -0.010(4) 0.003(4)
C9 0.021(5) 0.030(5) 0.040(6) -0.004(4) -0.009(4) -0.005(4)
C10 0.032(5) 0.021(5) 0.043(6) 0.001(4) -0.021(4) 0.000(4)
C11 0.029(5) 0.030(5) 0.039(6) 0.000(4) -0.013(4) 0.002(4)
C12 0.022(5) 0.026(5) 0.033(5) -0.005(4) -0.006(4) 0.000(4)
C13 0.020(4) 0.023(5) 0.024(5) 0.002(4) 0.001(3) 0.001(4)
C14 0.028(5) 0.017(4) 0.021(5) -0.004(3) -0.002(4) 0.001(4)
C15 0.024(5) 0.033(5) 0.022(5) 0.009(4) -0.005(4) 0.002(4)
C16 0.023(5) 0.027(5) 0.030(5) 0.008(4) -0.004(4) 0.007(4)
C17 0.037(5) 0.026(5) 0.021(5) 0.005(4) 0.010(4) 0.004(4)
C18 0.023(4) 0.022(5) 0.023(5) 0.000(4) -0.004(4) 0.004(4)
C19 0.020(4) 0.012(4) 0.018(4) -0.004(3) -0.006(3) 0.005(3)
C20 0.025(5) 0.024(5) 0.018(5) -0.005(4) -0.003(3) 0.001(4)
C21 0.041(6) 0.024(5) 0.027(5) -0.001(4) 0.003(4) 0.011(4)
C22 0.047(6) 0.040(6) 0.020(5) 0.003(4) 0.001(4) 0.020(5)
C23 0.029(5) 0.034(5) 0.020(5) 0.000(4) -0.001(4) 0.011(4)
C24 0.020(4) 0.025(5) 0.023(5) -0.005(4) -0.003(4) 0.004(4)
C25 0.021(5) 0.052(7) 0.063(7) -0.007(5) 0.017(5) -0.011(5)
C26 0.036(6) 0.049(7) 0.053(7) -0.001(5) -0.025(5) 0.007(5)
C27 0.032(5) 0.043(6) 0.048(6) -0.003(5) -0.016(5) 0.015(5)
C28 0.074(8) 0.039(6) 0.042(6) 0.000(5) 0.013(6) 0.030(6)
C29 0.070(8) 0.137(11) 0.115(10) 0.051(9) 0.036(8) 0.008(8)
C30 0.034(7) 0.154(14) 0.141(14) -0.067(12) 0.037(8) -0.021(8)
C31 0.046(7) 0.069(9) 0.119(11) -0.011(8) 0.044(7) 0.022(6)
C32 0.042(7) 0.137(13) 0.126(12) 0.070(10) -0.049(8) -0.030(8)
C33 0.074(8) 0.156(11) 0.112(10) -0.056(9) -0.052(8) 0.035(8)
C35 0.055(7) 0.043(6) 0.050(7) 0.006(5) -0.023(5) 0.021(5)
C34 0.042(7) 0.083(10) 0.125(13) 0.028(9) -0.032(8) -0.002(7)
C36 0.054(7) 0.041(6) 0.067(8) 0.026(5) -0.034(6) -0.008(5)
C37 0.059(7) 0.055(7) 0.063(8) -0.012(6) -0.021(6) 0.037(6)
C38 0.072(8) 0.066(8) 0.058(8) 0.008(6) 0.014(6) 0.039(7)
C39 0.107(11) 0.037(6) 0.062(8) -0.020(6) 0.012(7) 0.000(7)
C40 0.050(6) 0.056(7) 0.041(7) -0.010(5) 0.009(5) 0.027(5)
C41 0.021(4) 0.017(4) 0.022(4) 0.006(3) 0.000(3) -0.004(3)
C42 0.023(4) 0.031(4) 0.028(4) 0.012(3) -0.003(3) 0.000(3)
C43 0.032(5) 0.095(9) 0.070(8) 0.058(7) -0.011(5) -0.014(5)
C44 0.037(6) 0.133(12) 0.093(10) 0.082(9) -0.023(6) -0.026(7)
C45 0.036(6) 0.092(9) 0.066(8) 0.049(7) -0.019(5) -0.010(6)
C46 0.027(4) 0.037(5) 0.024(4) 0.004(4) -0.006(3) 0.002(4)
C47 0.140(7) 0.163(7) 0.123(7) 0.043(6) -0.014(5) -0.011(6)
C48 0.140(11) 0.234(13) 0.102(11) 0.101(10) -0.008(9) -0.032(11)
C49 0.108(9) 0.168(11) 0.083(9) 0.062(9) -0.035(9) -0.010(8)
C50 0.203(13) 0.167(13) 0.143(12) 0.056(11) -0.034(11) -0.007(12)
N1 0.061(5) 0.061(5) 0.106(7) -0.022(5) -0.022(5) 0.015(4)
O14 0.086(6) 0.110(7) 0.173(10) -0.001(8) -0.025(8) -0.002(5)
C51 0.070(6) 0.075(7) 0.105(8) -0.014(8) -0.019(9) 0.013(6)
C52 0.099(9) 0.076(8) 0.094(9) -0.030(7) -0.012(7) 0.014(7)
C53 0.075(6) 0.071(6) 0.119(8) -0.011(7) -0.030(8) 0.013(6)
N3 0.082(7) 0.116(8) 0.161(10) 0.012(7) -0.017(7) -0.016(6)
O16 0.093(6) 0.113(7) 0.167(10) -0.021(9) -0.025(8) -0.010(5)
C61 0.082(8) 0.118(10) 0.157(11) -0.006(9) -0.016(8) -0.005(7)
C62 0.088(9) 0.104(10) 0.160(13) 0.015(10) 0.012(9) -0.012(8)
C63 0.071(9) 0.146(12) 0.169(13) 0.008(11) -0.040(9) -0.011(8)

loop_
_atom_type_symbol
_atom_type_description
_atom_type_scat_dispersion_real
_atom_type_scat_dispersion_imag
_atom_type_scat_source
C C 0.0033 0.0016 'International Tables Vol C Tables 4.2.6.8 and 6.1.1.4'
H H 0.0000 0.0000 'International Tables Vol C Tables 4.2.6.8 and 6.1.1.4'
Cl Cl 0.1484 0.1585 'International Tables Vol C Tables 4.2.6.8 and 6.1.1.4'
Co Co 0.3494 0.9721 'International Tables Vol C Tables 4.2.6.8 and 6.1.1.4'
O O 0.0106 0.0060 'International Tables Vol C Tables 4.2.6.8 and 6.1.1.4'
S S 0.1246 0.1234 'International Tables Vol C Tables 4.2.6.8 and 6.1.1.4'
V V 0.3005 0.5294 'International Tables Vol C Tables 4.2.6.8 and 6.1.1.4'
N N 0.0061 0.0033 'International Tables Vol C Tables 4.2.6.8 and 6.1.1.4'

loop_
_geom_angle_atom_site_label_1
_geom_angle_atom_site_label_2
_geom_angle_atom_site_label_3
_geom_angle
_geom_angle_site_symmetry_1
_geom_angle_site_symmetry_3
_geom_angle_publ_flag
O4 Co1 O1 97.3(2) . . ?
O4 Co1 O6 169.0(2) . . ?
O1 Co1 O6 93.6(2) . . ?
O4 Co1 O8 89.5(2) . 4_565 ?
O1 Co1 O8 172.8(2) . 4_565 ?
O6 Co1 O8 79.5(2) . 4_565 ?
O4 Co1 S1 82.61(17) . . ?
O1 Co1 S1 81.72(16) . . ?
O6 Co1 S1 100.00(17) . . ?
O8 Co1 S1 101.64(17) 4_565 . ?
O4 Co1 Cl1 82.97(17) . . ?
O1 Co1 Cl1 82.17(16) . . ?
O6 Co1 Cl1 97.62(16) . . ?
O8 Co1 Cl1 96.34(16) 4_565 . ?
S1 Co1 Cl1 156.77(8) . . ?
O1 Co2 O2 96.37(17) . . ?
O1 Co2 O10 170.4(2) . . ?
O2 Co2 O10 93.3(2) . . ?
O1 Co2 O7 89.9(2) . . ?
O2 Co2 O7 173.5(2) . . ?
O10 Co2 O7 80.45(17) . . ?
O1 Co2 S2 82.49(16) . . ?
O2 Co2 S2 83.07(17) . . ?
O10 Co2 S2 98.98(18) . . ?
O7 Co2 S2 99.46(16) . . ?
O1 Co2 Cl1 81.94(16) . . ?
O2 Co2 Cl1 84.21(16) . . ?
O10 Co2 Cl1 98.82(18) . . ?
O7 Co2 Cl1 95.07(16) . . ?
S2 Co2 Cl1 158.63(6) . . ?
O12 Co3 O11 87.8(3) 4_565 . ?
O12 Co3 O2 173.4(3) 4_565 . ?
O11 Co3 O2 90.6(3) . . ?
O12 Co3 O3 90.2(3) 4_565 . ?
O11 Co3 O3 173.8(3) . . ?
O2 Co3 O3 90.7(2) . . ?
O12 Co3 S3 104.7(2) 4_565 . ?
O11 Co3 S3 103.6(2) . . ?
O2 Co3 S3 81.91(17) . . ?
O3 Co3 S3 82.52(16) . . ?
O4 Co4 O3 99.48(18) . . ?
O4 Co4 O10 168.5(2) . 4_565 ?
O3 Co4 O10 92.0(2) . 4_565 ?
O4 Co4 O7 88.7(2) . 4_565 ?
O3 Co4 O7 171.7(2) . 4_565 ?
O10 Co4 O7 79.79(17) 4_565 4_565 ?
O4 Co4 S4 81.60(16) . . ?
O3 Co4 S4 82.65(17) . . ?
O10 Co4 S4 100.26(18) 4_565 . ?
O7 Co4 S4 100.11(16) 4_565 . ?
O4 Co4 Cl1 82.30(16) . . ?
O3 Co4 Cl1 83.74(16) . . ?
O10 Co4 Cl1 98.85(17) 4_565 . ?
O7 Co4 Cl1 96.02(16) 4_565 . ?
S4 Co4 Cl1 156.86(6) . . ?
O5 Co01 O5 98.0(3) . 4_565 ?
O5 Co01 O8 168.6(2) . . ?
O5 Co01 O8 93.2(2) 4_565 . ?
O5 Co01 O6 89.1(2) . 3_655 ?
O5 Co01 O6 172.5(2) 4_565 3_655 ?
O8 Co01 O6 79.6(2) . 3_655 ?
O5 Co01 S5 83.10(15) . . ?
O5 Co01 S5 81.18(14) 4_565 . ?
O8 Co01 S5 100.23(16) . . ?
O6 Co01 S5 102.26(16) 3_655 . ?
O5 Co01 Cl2 82.62(15) . . ?
O5 Co01 Cl2 82.25(14) 4_565 . ?
O8 Co01 Cl2 97.46(16) . . ?
O6 Co01 Cl2 96.28(16) 3_655 . ?
S5 Co01 Cl2 156.33(9) . . ?
O7 V1 O8 110.4(3) . . ?
O7 V1 O6 110.9(3) . . ?
O8 V1 O6 110.5(3) . . ?
O7 V1 O9 108.1(3) . . ?
O8 V1 O9 108.6(3) . . ?
O6 V1 O9 108.2(3) . . ?
O12 V2 O11 109.3(4) . . ?
O12 V2 O10 110.1(3) . . ?
O11 V2 O10 109.6(3) . . ?
O12 V2 O13' 98.3(8) . . ?
O11 V2 O13' 120.2(7) . . ?
O10 V2 O13' 108.6(6) . . ?
O12 V2 O13 120.2(7) . . ?
O11 V2 O13 97.8(7) . . ?
O10 V2 O13 108.9(6) . . ?
C2 S1 C24 102.3(4) . . ?
C2 S1 Co1 94.9(3) . . ?
C24 S1 Co1 93.9(3) . . ?
C6 S2 C8 105.0(3) . . ?
C6 S2 Co2 94.5(3) . . ?
C8 S2 Co2 93.3(3) . . ?
C14 S3 C12 103.3(4) . . ?
C14 S3 Co3 94.2(3) . . ?
C12 S3 Co3 94.2(3) . . ?
C18 S4 C20 100.9(3) . . ?
C18 S4 Co4 94.0(3) . . ?
C20 S4 Co4 95.4(3) . . ?
C42 S5 C46 103.5(4) . 4_565 ?
C42 S5 Co01 93.6(3) . . ?
C46 S5 Co01 95.2(3) 4_565 . ?
Co1 Cl1 Co4 78.06(6) . . ?
Co1 Cl1 Co2 77.97(6) . . ?
Co4 Cl1 Co2 121.48(6) . . ?
Co01 Cl2 Co01 76.68(6) 2_665 3_655 ?
Co01 Cl2 Co01 76.68(6) 2_665 4_565 ?
Co01 Cl2 Co01 122.64(14) 3_655 4_565 ?
Co01 Cl2 Co01 122.64(14) 2_665 . ?
Co01 Cl2 Co01 76.69(6) 3_655 . ?
Co01 Cl2 Co01 76.68(6) 4_565 . ?
C1 O1 Co2 123.5(5) . . ?
C1 O1 Co1 123.0(5) . . ?
Co2 O1 Co1 112.1(2) . . ?
C7 O2 Co2 120.9(5) . . ?
C7 O2 Co3 123.3(5) . . ?
Co2 O2 Co3 113.2(3) . . ?
C13 O3 Co4 122.3(5) . . ?
C13 O3 Co3 122.3(5) . . ?
Co4 O3 Co3 114.2(3) . . ?
C19 O4 Co1 122.7(5) . . ?
C19 O4 Co4 124.5(5) . . ?
Co1 O4 Co4 112.7(3) . . ?
C41 O5 Co01 122.3(4) . . ?
C41 O5 Co01 124.4(4) . 3_655 ?
Co01 O5 Co01 112.9(2) . 3_655 ?
V1 O6 Co1 128.2(3) . . ?
V1 O6 Co01 131.2(3) . 4_565 ?
Co1 O6 Co01 99.0(2) . 4_565 ?
V1 O7 Co2 131.7(3) . . ?
V1 O7 Co4 130.3(3) . 3_655 ?
Co2 O7 Co4 96.6(2) . 3_655 ?
V1 O8 Co01 128.8(3) . . ?
V1 O8 Co1 130.1(3) . 3_655 ?
Co01 O8 Co1 100.0(2) . 3_655 ?
C56 O9 V1 135.5(14) . . ?
C56' O9 V1 149(2) . . ?
V2 O10 Co2 129.2(3) . . ?
V2 O10 Co4 128.4(3) . 3_655 ?
Co2 O10 Co4 101.4(2) . 3_655 ?
V2 O11 Co3 134.9(4) . . ?
V2 O12 Co3 134.5(4) . 3_655 ?
C54 O13 V2 123(2) . . ?
C55 C54 O13 141(4) . . ?
C54' O13' V2 128.9(18) . . ?
C55' C54' O13' 132(3) . . ?
O1 C1 C2 121.3(7) . . ?
O1 C1 C6 120.5(8) . . ?
C2 C1 C6 118.2(7) . . ?
C3 C2 C1 120.0(8) . . ?
C3 C2 S1 121.5(7) . . ?
C1 C2 S1 118.4(6) . . ?
C2 C3 C4 122.7(9) . . ?
C3 C4 C5 116.7(8) . . ?
C3 C4 C25 120.4(9) . . ?
C5 C4 C25 123.0(9) . . ?
C6 C5 C4 122.5(8) . . ?
C5 C6 C1 119.7(8) . . ?
C5 C6 S2 121.3(6) . . ?
C1 C6 S2 118.7(6) . . ?
O2 C7 C8 123.3(8) . . ?
O2 C7 C12 119.7(8) . . ?
C8 C7 C12 117.0(8) . . ?
C7 C8 C9 121.6(8) . . ?
C7 C8 S2 118.8(6) . . ?
C9 C8 S2 119.4(7) . . ?
C10 C9 C8 121.4(9) . . ?
C9 C10 C11 117.5(8) . . ?
C9 C10 C26 124.3(9) . . ?
C11 C10 C26 117.9(9) . . ?
C10 C11 C12 121.7(9) . . ?
C7 C12 C11 120.6(8) . . ?
C7 C12 S3 119.3(6) . . ?
C11 C12 S3 120.0(7) . . ?
O3 C13 C14 121.6(7) . . ?
O3 C13 C18 121.9(7) . . ?
C14 C13 C18 116.5(7) . . ?
C15 C14 C13 121.5(8) . . ?
C15 C14 S3 119.7(6) . . ?
C13 C14 S3 118.7(6) . . ?
C16 C15 C14 121.4(8) . . ?
C15 C16 C17 117.9(8) . . ?
C15 C16 C27 124.3(8) . . ?
C17 C16 C27 117.6(8) . . ?
C16 C17 C18 121.0(8) . . ?
C17 C18 C13 121.7(8) . . ?
C17 C18 S4 119.4(6) . . ?
C13 C18 S4 118.9(6) . . ?
O4 C19 C24 122.2(7) . . ?
O4 C19 C20 120.9(7) . . ?
C24 C19 C20 116.9(7) . . ?
C21 C20 C19 121.9(8) . . ?
C21 C20 S4 120.6(7) . . ?
C19 C20 S4 117.5(6) . . ?
C20 C21 C22 121.4(8) . . ?
C23 C22 C21 116.3(8) . . ?
C23 C22 C28 123.7(9) . . ?
C21 C22 C28 119.7(9) . . ?
C22 C23 C24 123.3(9) . . ?
C23 C24 C19 120.1(8) . . ?
C23 C24 S1 121.4(7) . . ?
C19 C24 S1 118.5(6) . . ?
C4 C25 C31 109.5(9) . . ?
C4 C25 C30 111.0(10) . . ?
C31 C25 C30 106.5(12) . . ?
C4 C25 C29 107.0(10) . . ?
C31 C25 C29 110.4(11) . . ?
C30 C25 C29 112.4(13) . . ?
C34 C26 C33 106.8(12) . . ?
C34 C26 C32 106.9(12) . . ?
C33 C26 C32 111.1(13) . . ?
C34 C26 C10 111.7(9) . . ?
C33 C26 C10 109.8(10) . . ?
C32 C26 C10 110.4(9) . . ?
C37 C27 C16 110.3(9) . . ?
C37 C27 C35 110.3(9) . . ?
C16 C27 C35 110.6(8) . . ?
C37 C27 C36 110.6(10) . . ?
C16 C27 C36 108.2(8) . . ?
C35 C27 C36 106.8(9) . . ?
C40 C28 C39 108.5(10) . . ?
C40 C28 C38 109.2(10) . . ?
C39 C28 C38 106.6(10) . . ?
C40 C28 C22 112.7(9) . . ?
C39 C28 C22 109.5(10) . . ?
C38 C28 C22 110.0(9) . . ?
O5 C41 C46 120.9(6) . . ?
O5 C41 C42 121.5(6) . . ?
C46 C41 C42 117.6(7) . . ?
C43 C42 C41 120.4(7) . . ?
C43 C42 S5 120.3(7) . . ?
C41 C42 S5 119.3(6) . . ?
C42 C43 C44 123.5(9) . . ?
C43 C44 C45 115.2(10) . . ?
C43 C44 C47 122.6(10) . . ?
C45 C44 C47 120.6(10) . . ?
C46 C45 C44 123.5(9) . . ?
C45 C46 C41 119.7(8) . . ?
C45 C46 S5 122.1(7) . 3_655 ?
C41 C46 S5 118.2(6) . 3_655 ?
C48 C47 C49 104.5(15) . . ?
C48 C47 C50 115.7(18) . . ?
C49 C47 C50 111.3(16) . . ?
C48 C47 C44 106.8(14) . . ?
C49 C47 C44 109.0(14) . . ?
C50 C47 C44 109.3(15) . . ?
C53 N1 C51 130.2(12) . . ?
C53 N1 C52 116.0(13) . . ?
C51 N1 C52 111.3(11) . . ?
O14 C53 N1 131.9(17) . . ?
O9 C56 C57 110(2) . . ?
O9 C56' C57' 114(4) . . ?
C58 N2 C59 124(2) . . ?
C58' N2 C60' 84(2) . . ?
C58' N2 C59' 123(3) . . ?
C60' N2 C59' 126(2) . . ?
C58 N2 C60 117.1(19) . . ?
C59 N2 C60 117.3(19) . . ?
O15 C58 N2 130(3) . . ?
O15 C58' N2 118(3) . . ?
O15 C58' C60' 139(3) . . ?
N2 C58' C60' 49.4(14) . . ?
N2 C60' C58' 46.3(15) . . ?
N2 C60' C61 155(3) . 4_565 ?
C62 N3 C63 120.1(17) . . ?
C62 N3 C61 116.9(15) . . ?
C63 N3 C61 122.0(16) . . ?
O16 C61 N3 127.1(18) . . ?
O16 C61 C60' 87.6(17) . 3_655 ?
N3 C61 C60' 95.2(15) . 3_655 ?
C64 O17 C64 65(3) 3_655 4_565 ?
C64 O17 C64 45.0(17) 3_655 2_665 ?
C64 O17 C64 45.0(17) 4_565 2_665 ?
C64 O17 C64 45.0(17) 3_655 . ?
C64 O17 C64 45.0(17) 4_565 . ?
C64 O17 C64 65(3) 2_665 . ?
C64 C64 C64 90.00(3) 4_565 3_655 ?
C64 C64 O17 67.5(8) 4_565 . ?
C64 C64 O17 67.5(8) 3_655 . ?
C64 C64 C64 44.999(11) 4_565 2_665 ?
C64 C64 C64 45.00(2) 3_655 2_665 ?
O17 C64 C64 57.3(13) . 2_665 ?
C64 C64 C65 69.6(8) 4_565 . ?
C64 C64 C65 69.6(8) 3_655 . ?
O17 C64 C65 118(2) . . ?
C64 C64 C65 60.5(12) 2_665 . ?
C64 C65 C64 59(2) . 2_665 ?
C64 C65 C64 40.8(15) . 4_565 ?
C64 C65 C64 40.8(15) 2_665 4_565 ?
C64 C65 C64 40.8(15) . 3_655 ?
C64 C65 C64 40.8(15) 2_665 3_655 ?
C64 C65 C64 59(2) 4_565 3_655 ?

loop_
_geom_bond_atom_site_label_1
_geom_bond_atom_site_label_2
_geom_bond_distance
_geom_bond_site_symmetry_2
_geom_bond_publ_flag
Co1 O4 1.981(5) . ?
Co1 O1 2.003(5) . ?
Co1 O6 2.044(5) . ?
Co1 O8 2.077(5) 4_565 ?
Co1 S1 2.517(2) . ?
Co1 Cl1 2.612(2) . ?
Co2 O1 1.978(5) . ?
Co2 O2 1.997(6) . ?
Co2 O10 2.015(5) . ?
Co2 O7 2.092(6) . ?
Co2 S2 2.5083(17) . ?
Co2 Cl1 2.6385(17) . ?
Co3 O12 2.000(7) 4_565 ?
Co3 O11 2.005(7) . ?
Co3 O2 2.011(6) . ?
Co3 O3 2.013(6) . ?
Co3 S3 2.488(3) . ?
Co4 O4 1.987(5) . ?
Co4 O3 2.000(5) . ?
Co4 O10 2.033(6) 4_565 ?
Co4 O7 2.103(6) 4_565 ?
Co4 S4 2.4983(17) . ?
Co4 Cl1 2.6334(17) . ?
Co01 O5 1.972(5) . ?
Co01 O5 1.992(5) 4_565 ?
Co01 O8 2.026(5) . ?
Co01 O6 2.090(5) 3_655 ?
Co01 S5 2.510(2) . ?
Co01 Cl2 2.6630(19) . ?
V1 O7 1.689(6) . ?
V1 O8 1.706(5) . ?
V1 O6 1.708(5) . ?
V1 O9 1.759(6) . ?
V2 O12 1.625(7) . ?
V2 O11 1.627(7) . ?
V2 O10 1.716(6) . ?
V2 O13' 1.744(16) . ?
V2 O13 1.784(16) . ?
S1 C2 1.779(9) . ?
S1 C24 1.795(9) . ?
S2 C6 1.780(9) . ?
S2 C8 1.799(9) . ?
S3 C14 1.790(8) . ?
S3 C12 1.798(9) . ?
S4 C18 1.775(8) . ?
S4 C20 1.803(9) . ?
S5 C42 1.776(8) . ?
S5 C46 1.790(8) 4_565 ?
O1 C1 1.339(10) . ?
O2 C7 1.331(10) . ?
O3 C13 1.308(10) . ?
O4 C19 1.339(9) . ?
O5 C41 1.342(9) . ?
O9 C56 1.359(13) . ?
O9 C56' 1.394(14) . ?
O13 C54 1.44(4) . ?
C54 C55 1.33(5) . ?
O13' C54' 1.48(4) . ?
C54' C55' 1.29(5) . ?
C1 C2 1.412(12) . ?
C1 C6 1.423(12) . ?
C2 C3 1.380(13) . ?
C3 C4 1.399(13) . ?
C4 C5 1.405(14) . ?
C4 C25 1.517(13) . ?
C5 C6 1.381(12) . ?
C7 C8 1.376(12) . ?
C7 C12 1.401(12) . ?
C8 C9 1.411(12) . ?
C9 C10 1.364(13) . ?
C10 C11 1.383(14) . ?
C10 C26 1.540(13) . ?
C11 C12 1.403(12) . ?
C13 C14 1.406(11) . ?
C13 C18 1.412(12) . ?
C14 C15 1.397(12) . ?
C15 C16 1.392(13) . ?
C16 C17 1.396(12) . ?
C16 C27 1.535(13) . ?
C17 C18 1.397(12) . ?
C19 C24 1.392(12) . ?
C19 C20 1.401(12) . ?
C20 C21 1.370(12) . ?
C21 C22 1.405(13) . ?
C22 C23 1.366(13) . ?
C22 C28 1.540(13) . ?
C23 C24 1.392(12) . ?
C25 C31 1.541(17) . ?
C25 C30 1.549(18) . ?
C25 C29 1.557(19) . ?
C26 C34 1.474(17) . ?
C26 C33 1.48(2) . ?
C26 C32 1.519(18) . ?
C27 C37 1.515(15) . ?
C27 C35 1.568(14) . ?
C27 C36 1.571(16) . ?
C28 C40 1.459(15) . ?
C28 C39 1.506(17) . ?
C28 C38 1.529(15) . ?
C41 C46 1.388(10) . ?
C41 C42 1.403(10) . ?
C42 C43 1.366(12) . ?
C43 C44 1.367(14) . ?
C44 C45 1.397(15) . ?
C44 C47 1.56(2) . ?
C45 C46 1.372(12) . ?
C47 C48 1.522(13) . ?
C47 C49 1.540(13) . ?
C47 C50 1.548(13) . ?
N1 C53 1.287(15) . ?
N1 C51 1.387(14) . ?
N1 C52 1.507(16) . ?
O14 C53 1.214(16) . ?
C56 C57 1.52(4) . ?
C56' C57' 1.499(14) . ?
N2 C58 1.37(3) . ?
N2 C58' 1.39(4) . ?
N2 C59 1.42(3) . ?
N2 C60' 1.456(14) . ?
N2 C59' 1.457(14) . ?
N2 C60 1.50(3) . ?
O15 C58 1.16(3) . ?
O15 C58' 1.30(4) . ?
C58' C60' 1.91(5) . ?
C60' C61 2.03(3) 4_565 ?
N3 C62 1.45(2) . ?
N3 C63 1.46(2) . ?
N3 C61 1.48(2) . ?
O16 C61 1.200(19) . ?
O17 C64 1.359(14) 3_655 ?
O17 C64 1.359(14) 4_565 ?
O17 C64 1.359(14) 2_665 ?
O17 C64 1.359(14) . ?
C64 C64 1.04(4) 4_565 ?
C64 C64 1.04(4) 3_655 ?
C64 C64 1.47(6) 2_665 ?
C64 C65 1.491(14) . ?
